data_7004468
loop_
_publ_author_name
'Hueso-Ure\~na, Francisco'
'Jim\'enez-Pulido, Sonia B.'
'Fern\'andez-Liencres, Maria P.'
'Fern\'andez-G\'omez, Manuel'
'Moreno-Carretero, Miguel N.'

_publ_section_title
;
 A new five-coordinated CuIP2NO2 system: XRD structure of
 6-acetyl-1,3,7-trimethyl-pteridine-2,4(1H,3H)-dione and its Cu(i)
 (N5,O61,O4)-tridentate complex with triphenylphosphine. An AIM study
 of the nature of metal--ligand bonds
;
_journal_issue 45
_journal_name_full 'Dalton Transactions'
_journal_page_first 6461
_journal_page_last 6466
_journal_paper_doi 10.1039/b807634k
_journal_year 2008
_chemical_absolute_configuration unk
_chemical_compound_source 'synthesis as described'
_chemical_formula_moiety 'C47 H42 Cu N4 O3 P2, Cl O4'
_chemical_formula_sum 'C47 H42 Cl Cu N4 O7 P2'
_chemical_formula_weight 935.78
_chemical_name_systematic
;
?
;
_space_group_IT_number 9
_symmetry_cell_setting monoclinic
_symmetry_Int_Tables_number 9
_symmetry_space_group_name_Hall 'C -2yc'
_symmetry_space_group_name_H-M 'C 1 c 1'
_atom_sites_solution_hydrogens geom
_atom_sites_solution_primary direct
_atom_sites_solution_secondary difmap
_audit_conform_dict_location ftp://ftp.iucr.org/pub/cif_core.dic
_audit_conform_dict_name cif_core.dic
_audit_conform_dict_version 2.3
_audit_creation_date 2007-01-30T17:57:15-00:00
_audit_creation_method 'WinGX routine CIF_UPDATE'
_cell_angle_alpha 90
_cell_angle_beta 94.071(7)
_cell_angle_gamma 90
_cell_formula_units_Z 4
_cell_length_a 10.3034(7)
_cell_length_b 27.1454(13)
_cell_length_c 15.3875(11)
_cell_measurement_reflns_used 233
_cell_measurement_temperature 293(2)
_cell_measurement_theta_max 20
_cell_measurement_theta_min 4
_cell_measurement_wavelength 0.71073
_cell_volume 4292.9(5)
_computing_cell_refinement 'Dirax/lsq (Duisenberg & Schreurs, 1989-2000)'
_computing_data_collection 'Collect (Bruker AXS BV, 1997-2004)'
_computing_data_reduction 'EvalCCD (Duisenberg & Schreurs 1990-2000)'
_computing_molecular_graphics 'Ortep (Johnson, 1976)'
_computing_publication_material 'WinGX publication routines (Farrugia, 1999)'
_computing_structure_refinement 'SHELXL-97 (Sheldrick, 1997)'
_computing_structure_solution 'SHELXS-97 (Sheldrick, 1990)'
_diffrn_ambient_temperature 293(2)
_diffrn_detector 'CCD plate'
_diffrn_detector_area_resol_mean 9
_diffrn_measured_fraction_theta_full 0.999
_diffrn_measured_fraction_theta_max 0.999
_diffrn_measurement_device '95mm CCD camera on \k-goniostat'
_diffrn_measurement_device_type KappaCCD
_diffrn_measurement_method 'CCD rotation images, thick slices'
_diffrn_orient_matrix_type X=UH
_diffrn_orient_matrix_UB_11 0.01
_diffrn_orient_matrix_UB_12 0
_diffrn_orient_matrix_UB_13 0
_diffrn_orient_matrix_UB_21 0
_diffrn_orient_matrix_UB_22 0.01
_diffrn_orient_matrix_UB_23 0
_diffrn_orient_matrix_UB_31 0
_diffrn_orient_matrix_UB_32 0
_diffrn_orient_matrix_UB_33 0.01
_diffrn_radiation_monochromator graphite
_diffrn_radiation_probe x-ray
_diffrn_radiation_type MoK\a
_diffrn_radiation_wavelength 0.71073
_diffrn_reflns_av_R_equivalents 0.0764
_diffrn_reflns_av_unetI/netI 0.1322
_diffrn_reflns_limit_h_max 13
_diffrn_reflns_limit_h_min -13
_diffrn_reflns_limit_k_max 35
_diffrn_reflns_limit_k_min -35
_diffrn_reflns_limit_l_max 19
_diffrn_reflns_limit_l_min -19
_diffrn_reflns_number 29259
_diffrn_reflns_theta_full 27.51
_diffrn_reflns_theta_max 27.51
_diffrn_reflns_theta_min 3
_diffrn_source 'Enraf Nonius FR590'
_exptl_absorpt_coefficient_mu 0.704
_exptl_absorpt_correction_T_max 0.8779
_exptl_absorpt_correction_T_min 0.6941
_exptl_absorpt_correction_type multi-scan
_exptl_absorpt_process_details '(SADABS 2.10, 2003)'
_exptl_crystal_colour yellow
_exptl_crystal_density_diffrn 1.448
_exptl_crystal_density_method 'not measured'
_exptl_crystal_description prism
_exptl_crystal_F_000 1936
_exptl_crystal_size_max 0.56
_exptl_crystal_size_mid 0.32
_exptl_crystal_size_min 0.19
_refine_diff_density_max 0.851
_refine_diff_density_min -0.847
_refine_diff_density_rms 0.126
_refine_ls_abs_structure_details 'Flack H D (1983), Acta Cryst. A39, 876-881'
_refine_ls_abs_structure_Flack 0.01(2)
_refine_ls_extinction_method none
_refine_ls_goodness_of_fit_gt 46.652
_refine_ls_goodness_of_fit_ref 1.049
_refine_ls_hydrogen_treatment constr
_refine_ls_matrix_type full
_refine_ls_number_parameters 550
_refine_ls_number_reflns 9678
_refine_ls_number_restraints 2
_refine_ls_restrained_S_all 1.049
_refine_ls_R_factor_all 0.1652
_refine_ls_R_factor_gt 0.0717
_refine_ls_shift/su_max 0
_refine_ls_shift/su_mean 0
_refine_ls_structure_factor_coef Fsqd
_refine_ls_weighting_details 'calc w=1/[\s^2^(Fo^2^)+(0.1210P)^2^+0.0000P] where P=(Fo^2^+2Fc^2^)/3'
_refine_ls_weighting_scheme calc
_refine_ls_wR_factor_gt 0.1701
_refine_ls_wR_factor_ref 0.2229
_reflns_number_gt 5316
_reflns_number_total 9678
_reflns_threshold_expression >2sigma(I)
_cod_data_source_file b807634k.txt
_cod_data_source_block import
_cod_depositor_comments
;
The following automatic conversions were performed:
'_symmetry_cell_setting' value 'Monoclinic' changed to 'monoclinic'
according to '/home/saulius/struct/CIF-dictionaries/cif_core.dic'
dictionary named 'cif_core.dic' version 2.4.1 from 2010-06-29.

Automatic conversion script
Id: cif_fix_enum 1527 2010-12-29 10:47:43Z saulius 
;
_cod_original_sg_symbol_H-M 'C c'
_cod_database_code 7004468

loop_
_symmetry_equiv_pos_as_xyz
'x, y, z'
'x, -y, z+1/2'
'x+1/2, y+1/2, z'
'x+1/2, -y+1/2, z+1/2'

loop_
_atom_site_label
_atom_site_type_symbol
_atom_site_fract_x
_atom_site_fract_y
_atom_site_fract_z
_atom_site_U_iso_or_equiv
_atom_site_adp_type
_atom_site_occupancy
_atom_site_symmetry_multiplicity
_atom_site_calc_flag
_atom_site_refinement_flags
_atom_site_disorder_assembly
_atom_site_disorder_group
Cu Cu -0.08525(7) 0.37483(3) 0.62284(6) 0.0316(2) Uani 1 1 d . . .
P2 P 0.02737(17) 0.36723(7) 0.75345(12) 0.0271(4) Uani 1 1 d . . .
P1 P -0.09822(18) 0.32614(7) 0.50633(12) 0.0283(4) Uani 1 1 d . . .
Cl Cl -0.4516(3) 0.53243(10) 0.44522(15) 0.0674(8) Uani 1 1 d . . .
O4 O 0.0586(5) 0.44261(18) 0.5804(3) 0.0334(12) Uani 1 1 d . . .
N3 N 0.0534(5) 0.5265(2) 0.5848(4) 0.0259(13) Uani 1 1 d . . .
O61 O -0.3220(5) 0.3527(2) 0.6452(3) 0.0356(12) Uani 1 1 d . . .
O2 O 0.0507(5) 0.6097(2) 0.5959(3) 0.0384(13) Uani 1 1 d . . .
O1P O -0.3734(7) 0.4937(3) 0.4736(5) 0.0743(14) Uani 1 1 d . . .
N8 N -0.3114(6) 0.5257(2) 0.6723(4) 0.0319(14) Uani 1 1 d . . .
N1 N -0.1283(6) 0.5691(2) 0.6340(4) 0.0318(15) Uani 1 1 d . . .
C2P C -0.2875(7) 0.3820(3) 0.4185(5) 0.0315(17) Uani 1 1 d . . .
H2P H -0.2504 0.4078 0.4513 0.038 Uiso 1 1 calc R . .
N5 N -0.1937(6) 0.4383(2) 0.6282(4) 0.0301(14) Uani 1 1 d . . .
C4A C -0.1310(6) 0.4809(2) 0.6251(4) 0.0226(15) Uani 1 1 d . . .
C1R C 0.0284(7) 0.3356(3) 0.4308(5) 0.0292(16) Uani 1 1 d . . .
C1P C -0.2441(7) 0.3341(3) 0.4339(5) 0.0307(17) Uani 1 1 d . . .
C5Q C 0.0080(8) 0.1808(3) 0.5298(5) 0.041(2) Uani 1 1 d . . .
H5Q H 0.0766 0.1608 0.5155 0.049 Uiso 1 1 calc R . .
C5S C -0.0332(7) 0.2918(3) 0.9789(5) 0.0348(18) Uani 1 1 d . . .
H5S H 0.0065 0.289 1.0349 0.042 Uiso 1 1 calc R . .
C7 C -0.3783(7) 0.4838(3) 0.6699(5) 0.0347(18) Uani 1 1 d . . .
C4 C 0.0012(7) 0.4810(3) 0.5953(5) 0.0283(16) Uani 1 1 d . . .
C8A C -0.1920(7) 0.5251(3) 0.6448(5) 0.0291(17) Uani 1 1 d . . .
C5U C 0.1206(8) 0.5105(3) 0.8114(5) 0.040(2) Uani 1 1 d . . .
H5U H 0.1852 0.533 0.8 0.048 Uiso 1 1 calc R . .
C1T C 0.1934(7) 0.3427(3) 0.7526(5) 0.0300(16) Uani 1 1 d . . .
C6R C 0.1470(7) 0.3563(3) 0.4611(5) 0.0321(17) Uani 1 1 d . . .
H6R H 0.1654 0.3617 0.5203 0.039 Uiso 1 1 calc R . .
C4S C -0.1408(7) 0.2637(3) 0.9541(5) 0.0344(18) Uani 1 1 d . . .
H4S H -0.1758 0.2427 0.9941 0.041 Uiso 1 1 calc R . .
C4R C 0.2120(7) 0.3593(3) 0.3132(5) 0.0364(18) Uani 1 1 d . . .
H4R H 0.2731 0.3673 0.2739 0.044 Uiso 1 1 calc R . .
C1Q C -0.0935(7) 0.2605(3) 0.5301(4) 0.0302(16) Uani 1 1 d . . .
C2S C -0.1474(7) 0.2990(3) 0.8109(5) 0.0331(17) Uani 1 1 d . . .
H2S H -0.1868 0.3013 0.7548 0.04 Uiso 1 1 calc R . .
C6P C -0.3030(7) 0.2957(3) 0.3850(5) 0.0356(18) Uani 1 1 d . . .
H6P H -0.2772 0.2633 0.3959 0.043 Uiso 1 1 calc R . .
C1U C 0.0350(7) 0.4280(3) 0.8031(4) 0.0293(16) Uani 1 1 d . . .
C2 C -0.0059(8) 0.5715(3) 0.6042(5) 0.0336(18) Uani 1 1 d . . .
C1 C -0.1953(8) 0.6151(3) 0.6516(6) 0.043(2) Uani 1 1 d . . .
H1A H -0.2798 0.6079 0.6709 0.065 Uiso 1 1 calc R . .
H1B H -0.2044 0.6345 0.5994 0.065 Uiso 1 1 calc R . .
H1C H -0.1456 0.6331 0.6962 0.065 Uiso 1 1 calc R . .
C2R C 0.0048(7) 0.3258(3) 0.3430(4) 0.0344(18) Uani 1 1 d . . .
H2R H -0.0726 0.3107 0.3229 0.041 Uiso 1 1 calc R . .
C4T C 0.4378(7) 0.2980(3) 0.7535(5) 0.040(2) Uani 1 1 d . . .
H4T H 0.5191 0.2831 0.7526 0.049 Uiso 1 1 calc R . .
C62 C -0.5238(8) 0.3879(3) 0.5932(5) 0.0401(19) Uani 1 1 d . . .
H62A H -0.5518 0.3542 0.5879 0.06 Uiso 1 1 calc R . .
H62B H -0.5289 0.403 0.5367 0.06 Uiso 1 1 calc R . .
H62C H -0.5788 0.4053 0.6306 0.06 Uiso 1 1 calc R . .
C3R C 0.0967(7) 0.3384(3) 0.2846(5) 0.040(2) Uani 1 1 d . . .
H3R H 0.079 0.3325 0.2254 0.047 Uiso 1 1 calc R . .
C6T C 0.2966(7) 0.3603(3) 0.8095(5) 0.0380(19) Uani 1 1 d . . .
H6T H 0.2845 0.3865 0.847 0.046 Uiso 1 1 calc R . .
C2Q C -0.1933(8) 0.2398(3) 0.5741(5) 0.0386(19) Uani 1 1 d . . .
H2Q H -0.2597 0.2598 0.592 0.046 Uiso 1 1 calc R . .
C3 C 0.1817(7) 0.5307(3) 0.5487(6) 0.0385(19) Uani 1 1 d . . .
H3A H 0.2048 0.5648 0.5444 0.058 Uiso 1 1 calc R . .
H3B H 0.178 0.516 0.4919 0.058 Uiso 1 1 calc R . .
H3C H 0.2457 0.514 0.5863 0.058 Uiso 1 1 calc R . .
C2U C -0.0723(7) 0.4442(3) 0.8478(5) 0.0347(18) Uani 1 1 d . . .
H2U H -0.1374 0.4221 0.8603 0.042 Uiso 1 1 calc R . .
C5R C 0.2380(8) 0.3687(3) 0.4016(5) 0.0381(19) Uani 1 1 d . . .
H5R H 0.3163 0.3833 0.4212 0.046 Uiso 1 1 calc R . .
C4U C 0.0144(8) 0.5253(3) 0.8549(6) 0.043(2) Uani 1 1 d . . .
H4U H 0.008 0.5579 0.8721 0.051 Uiso 1 1 calc R . .
C1S C -0.0412(7) 0.3278(3) 0.8347(5) 0.0303(17) Uani 1 1 d . . .
C4P C -0.4403(8) 0.3536(4) 0.3069(5) 0.042(2) Uani 1 1 d . . .
H4P H -0.5064 0.3606 0.2644 0.05 Uiso 1 1 calc R . .
C3Q C -0.1949(8) 0.1905(3) 0.5916(5) 0.041(2) Uani 1 1 d . . .
H3Q H -0.2649 0.1766 0.6177 0.049 Uiso 1 1 calc R . .
C3U C -0.0804(8) 0.4930(3) 0.8728(6) 0.0370(18) Uani 1 1 d . . .
H3U H -0.1511 0.5037 0.9021 0.044 Uiso 1 1 calc R . .
C3T C 0.3347(7) 0.2813(3) 0.7009(6) 0.0376(18) Uani 1 1 d . . .
H3T H 0.3464 0.2542 0.6652 0.045 Uiso 1 1 calc R . .
C6 C -0.3201(7) 0.4388(3) 0.6455(5) 0.0306(16) Uani 1 1 d . . .
C2T C 0.2110(8) 0.3039(3) 0.6988(5) 0.0347(18) Uani 1 1 d . . .
H2T H 0.1429 0.2924 0.6614 0.042 Uiso 1 1 calc R . .
C6S C 0.0157(7) 0.3244(3) 0.9191(5) 0.0347(18) Uani 1 1 d . . .
H6S H 0.087 0.3441 0.9359 0.042 Uiso 1 1 calc R . .
C61 C -0.3841(7) 0.3896(3) 0.6321(5) 0.0324(17) Uani 1 1 d . . .
C3S C -0.1964(8) 0.2664(3) 0.8706(6) 0.043(2) Uani 1 1 d . . .
H3S H -0.2671 0.2465 0.8536 0.051 Uiso 1 1 calc R . .
C6U C 0.1302(7) 0.4620(3) 0.7849(5) 0.0327(17) Uani 1 1 d . . .
H6U H 0.2009 0.4521 0.7548 0.039 Uiso 1 1 calc R . .
C4Q C -0.0919(9) 0.1613(3) 0.5702(5) 0.046(2) Uani 1 1 d . . .
H4Q H -0.0915 0.1279 0.5838 0.055 Uiso 1 1 calc R . .
C5T C 0.4190(7) 0.3369(3) 0.8078(5) 0.040(2) Uani 1 1 d . . .
H5T H 0.4883 0.3483 0.8443 0.048 Uiso 1 1 calc R . .
O4P O -0.437(4) 0.5709(15) 0.402(3) 0.0743(14) Uani 0.2 1 d P . .
C5P C -0.4006(7) 0.3059(3) 0.3198(5) 0.044(2) Uani 1 1 d . . .
H5P H -0.438 0.2807 0.2857 0.052 Uiso 1 1 calc R . .
C6Q C 0.0090(8) 0.2306(3) 0.5096(5) 0.0396(19) Uani 1 1 d . . .
H6Q H 0.0785 0.2439 0.4822 0.048 Uiso 1 1 calc R . .
C71 C -0.5152(8) 0.4866(3) 0.6935(7) 0.049(2) Uani 1 1 d . . .
H71A H -0.5355 0.5199 0.7084 0.074 Uiso 1 1 calc R . .
H71B H -0.5265 0.4655 0.7424 0.074 Uiso 1 1 calc R . .
H71C H -0.5721 0.4761 0.6448 0.074 Uiso 1 1 calc R . .
O21P O -0.489(2) 0.5594(8) 0.5398(13) 0.0743(14) Uani 0.4 1 d P . .
C3P C -0.3836(8) 0.3913(3) 0.3559(5) 0.039(2) Uani 1 1 d . . .
H3P H -0.4117 0.4235 0.3461 0.047 Uiso 1 1 calc R . .
O2P O -0.5735(13) 0.5056(5) 0.4027(8) 0.0743(14) Uani 0.6 1 d P . .
O31P O -0.328(2) 0.5760(9) 0.4792(16) 0.0743(14) Uani 0.3 1 d P . .
O3P O -0.5249(12) 0.5539(4) 0.4988(8) 0.0743(14) Uani 0.7 1 d P . .
O41P O -0.4097(10) 0.5566(4) 0.3718(7) 0.0743(14) Uani 0.8 1 d P . .

loop_
_atom_site_aniso_label
_atom_site_aniso_U_11
_atom_site_aniso_U_22
_atom_site_aniso_U_33
_atom_site_aniso_U_23
_atom_site_aniso_U_13
_atom_site_aniso_U_12
Cu 0.0355(5) 0.0281(5) 0.0311(5) -0.0025(4) 0.0014(4) 0.0002(4)
P2 0.0263(10) 0.0292(10) 0.0257(9) -0.0012(8) 0.0009(8) -0.0005(8)
P1 0.0306(10) 0.0253(10) 0.0293(10) -0.0015(8) 0.0045(8) 0.0000(8)
Cl 0.092(2) 0.0688(17) 0.0403(13) -0.0039(12) -0.0009(13) 0.0456(15)
O4 0.035(3) 0.032(3) 0.034(3) -0.001(2) 0.002(2) -0.002(2)
N3 0.023(3) 0.022(3) 0.032(3) -0.001(3) 0.003(3) -0.002(2)
O61 0.032(3) 0.036(3) 0.038(3) 0.004(3) -0.001(2) -0.007(3)
O2 0.048(3) 0.030(3) 0.037(3) -0.002(3) 0.004(3) -0.003(3)
O1P 0.085(3) 0.065(3) 0.074(3) 0.003(3) 0.011(3) 0.012(2)
N8 0.035(4) 0.032(4) 0.029(3) -0.005(3) 0.001(3) 0.006(3)
N1 0.036(4) 0.025(3) 0.035(4) -0.003(3) 0.003(3) 0.002(3)
C2P 0.032(4) 0.030(4) 0.032(4) 0.007(3) 0.000(3) 0.004(3)
N5 0.032(3) 0.027(3) 0.031(3) -0.002(3) 0.002(3) -0.006(3)
C4A 0.026(4) 0.017(3) 0.025(3) -0.001(3) -0.001(3) 0.002(3)
C1R 0.034(4) 0.021(4) 0.033(4) -0.002(3) 0.006(3) 0.010(3)
C1P 0.026(4) 0.035(4) 0.032(4) 0.001(3) 0.008(3) -0.004(3)
C5Q 0.050(5) 0.034(5) 0.039(5) -0.008(4) 0.012(4) 0.005(4)
C5S 0.034(4) 0.036(5) 0.035(4) 0.012(4) 0.005(3) 0.000(3)
C7 0.035(4) 0.035(5) 0.033(4) -0.002(3) 0.003(3) 0.006(3)
C4 0.029(4) 0.022(4) 0.034(4) -0.003(3) 0.001(3) 0.002(3)
C8A 0.023(4) 0.033(5) 0.032(4) 0.002(3) 0.001(3) 0.004(3)
C5U 0.042(5) 0.026(4) 0.053(5) 0.003(4) -0.001(4) -0.005(4)
C1T 0.028(4) 0.036(4) 0.027(4) 0.007(3) 0.006(3) -0.002(3)
C6R 0.031(4) 0.035(4) 0.031(4) 0.001(3) 0.001(3) 0.001(3)
C4S 0.036(4) 0.034(4) 0.035(4) 0.009(3) 0.010(3) 0.001(3)
C4R 0.033(4) 0.036(4) 0.040(5) 0.011(4) 0.007(4) 0.003(3)
C1Q 0.037(4) 0.028(4) 0.025(4) 0.004(3) -0.002(3) 0.001(3)
C2S 0.035(4) 0.026(4) 0.038(4) 0.001(3) -0.001(3) -0.004(3)
C6P 0.031(4) 0.030(4) 0.047(5) -0.003(4) 0.013(4) -0.005(3)
C1U 0.037(4) 0.026(4) 0.025(4) 0.002(3) 0.000(3) 0.000(3)
C2 0.043(5) 0.026(4) 0.031(4) -0.007(3) -0.008(4) 0.004(4)
C1 0.041(5) 0.025(4) 0.065(6) -0.011(4) 0.014(4) 0.008(4)
C2R 0.036(4) 0.041(5) 0.026(4) -0.010(3) -0.005(3) -0.006(3)
C4T 0.030(4) 0.052(5) 0.038(5) 0.016(4) -0.002(4) 0.011(4)
C62 0.038(5) 0.035(4) 0.046(5) 0.004(4) -0.006(4) 0.000(4)
C3R 0.028(4) 0.063(6) 0.027(4) 0.008(4) -0.001(3) 0.006(4)
C6T 0.034(4) 0.042(5) 0.038(4) 0.001(4) 0.004(4) -0.002(4)
C2Q 0.036(4) 0.037(5) 0.044(5) 0.002(4) 0.006(4) -0.005(4)
C3 0.031(4) 0.034(5) 0.052(5) 0.010(4) 0.011(4) 0.002(3)
C2U 0.035(4) 0.032(4) 0.038(4) 0.004(4) 0.011(3) -0.006(3)
C5R 0.030(4) 0.041(5) 0.045(5) -0.002(4) 0.007(3) -0.005(3)
C4U 0.052(6) 0.032(5) 0.043(5) -0.002(4) -0.004(4) 0.006(4)
C1S 0.033(4) 0.025(4) 0.033(4) 0.006(3) 0.000(3) 0.007(3)
C4P 0.026(4) 0.068(6) 0.030(4) 0.003(4) -0.003(3) 0.002(4)
C3Q 0.044(5) 0.032(5) 0.048(5) 0.004(4) 0.010(4) -0.012(4)
C3U 0.040(4) 0.040(5) 0.030(4) 0.001(4) 0.000(3) 0.008(4)
C3T 0.034(4) 0.028(4) 0.052(5) 0.004(4) 0.014(4) 0.011(3)
C6 0.027(4) 0.037(4) 0.028(4) 0.000(3) 0.003(3) 0.004(3)
C2T 0.047(5) 0.033(4) 0.023(4) 0.001(3) -0.004(3) 0.000(4)
C6S 0.030(4) 0.025(4) 0.048(5) -0.003(3) 0.001(4) -0.002(3)
C61 0.026(4) 0.037(4) 0.034(4) 0.001(4) 0.004(3) 0.003(3)
C3S 0.034(4) 0.035(5) 0.060(6) 0.002(4) 0.004(4) -0.007(3)
C6U 0.035(4) 0.034(4) 0.029(4) 0.001(3) -0.002(3) 0.000(3)
C4Q 0.064(6) 0.040(5) 0.033(4) 0.009(4) -0.002(4) -0.001(5)
C5T 0.030(4) 0.054(5) 0.035(4) 0.000(4) -0.004(3) -0.004(4)
O4P 0.085(3) 0.065(3) 0.074(3) 0.003(3) 0.011(3) 0.012(2)
C5P 0.023(4) 0.060(6) 0.046(5) -0.002(4) -0.003(4) -0.009(4)
C6Q 0.043(5) 0.037(5) 0.040(5) 0.004(4) 0.011(4) 0.010(4)
C71 0.031(4) 0.056(5) 0.062(6) -0.006(5) 0.009(4) 0.010(4)
O21P 0.085(3) 0.065(3) 0.074(3) 0.003(3) 0.011(3) 0.012(2)
C3P 0.041(5) 0.045(5) 0.031(4) 0.010(4) 0.000(4) 0.013(4)
O2P 0.085(3) 0.065(3) 0.074(3) 0.003(3) 0.011(3) 0.012(2)
O31P 0.085(3) 0.065(3) 0.074(3) 0.003(3) 0.011(3) 0.012(2)
O3P 0.085(3) 0.065(3) 0.074(3) 0.003(3) 0.011(3) 0.012(2)
O41P 0.085(3) 0.065(3) 0.074(3) 0.003(3) 0.011(3) 0.012(2)

loop_
_atom_type_symbol
_atom_type_description
_atom_type_scat_dispersion_real
_atom_type_scat_dispersion_imag
_atom_type_scat_source
C C 0.0033 0.0016 'International Tables Vol C Tables 4.2.6.8 and 6.1.1.4'
H H 0 0 'International Tables Vol C Tables 4.2.6.8 and 6.1.1.4'
N N 0.0061 0.0033 'International Tables Vol C Tables 4.2.6.8 and 6.1.1.4'
O O 0.0106 0.006 'International Tables Vol C Tables 4.2.6.8 and 6.1.1.4'
P P 0.1023 0.0942 'International Tables Vol C Tables 4.2.6.8 and 6.1.1.4'
Cl Cl 0.1484 0.1585 'International Tables Vol C Tables 4.2.6.8 and 6.1.1.4'
Cu Cu 0.3201 1.2651 'International Tables Vol C Tables 4.2.6.8 and 6.1.1.4'

loop_
_exptl_crystal_face_index_h
_exptl_crystal_face_index_k
_exptl_crystal_face_index_l
_exptl_crystal_face_perp_dist
10 11 8 0.084
-9 -1 -1 0.073
1 -4 -3 0.25
0 1 0 0.011
0 -1 0 0.096

loop_
_geom_angle_atom_site_label_1
_geom_angle_atom_site_label_2
_geom_angle_atom_site_label_3
_geom_angle
_geom_angle_site_symmetry_1
_geom_angle_site_symmetry_3
_geom_angle_publ_flag
N5 Cu P1 121.88(18) . . ?
N5 Cu P2 106.67(17) . . ?
P1 Cu P2 131.38(7) . . ?
C1U P2 C1S 104.6(3) . . ?
C1U P2 C1T 108.7(3) . . ?
C1S P2 C1T 101.4(3) . . ?
C1U P2 Cu 107.2(2) . . ?
C1S P2 Cu 117.6(2) . . ?
C1T P2 Cu 116.6(2) . . ?
C1Q P1 C1P 104.4(3) . . ?
C1Q P1 C1R 104.9(3) . . ?
C1P P1 C1R 100.9(3) . . ?
C1Q P1 Cu 114.9(2) . . ?
C1P P1 Cu 115.0(2) . . ?
C1R P1 Cu 115.1(2) . . ?
O4P Cl O3P 93.3(19) . . ?
O4P Cl O1P 136(2) . . ?
O3P Cl O1P 119.7(6) . . ?
O4P Cl O41P 29.2(17) . . ?
O3P Cl O41P 122.0(7) . . ?
O1P Cl O41P 114.0(5) . . ?
O4P Cl O2P 107(2) . . ?
O3P Cl O2P 89.3(7) . . ?
O1P Cl O2P 102.3(6) . . ?
O41P Cl O2P 99.5(6) . . ?
O4P Cl O21P 97.9(19) . . ?
O3P Cl O21P 23.3(9) . . ?
O1P Cl O21P 102.8(8) . . ?
O41P Cl O21P 126.3(8) . . ?
O2P Cl O21P 109.5(9) . . ?
O4P Cl O31P 60(2) . . ?
O3P Cl O31P 87.3(9) . . ?
O1P Cl O31P 91.3(8) . . ?
O41P Cl O31P 70.9(9) . . ?
O2P Cl O31P 165.9(9) . . ?
O21P Cl O31P 70.6(10) . . ?
C4 N3 C2 125.5(6) . . ?
C4 N3 C3 119.1(6) . . ?
C2 N3 C3 115.3(6) . . ?
C7 N8 C8A 118.1(6) . . ?
C2 N1 C8A 122.6(6) . . ?
C2 N1 C1 118.5(7) . . ?
C8A N1 C1 118.8(7) . . ?
C3P C2P C1P 120.4(8) . . ?
C3P C2P H2P 119.8 . . ?
C1P C2P H2P 119.8 . . ?
C4A N5 C6 118.5(6) . . ?
C4A N5 Cu 117.4(5) . . ?
C6 N5 Cu 123.5(5) . . ?
N5 C4A C8A 120.8(6) . . ?
N5 C4A C4 118.6(6) . . ?
C8A C4A C4 120.5(6) . . ?
C2R C1R C6R 119.6(7) . . ?
C2R C1R P1 120.7(6) . . ?
C6R C1R P1 119.5(5) . . ?
C2P C1P C6P 118.9(7) . . ?
C2P C1P P1 117.2(6) . . ?
C6P C1P P1 123.3(6) . . ?
C4Q C5Q C6Q 120.3(8) . . ?
C4Q C5Q H5Q 119.8 . . ?
C6Q C5Q H5Q 119.8 . . ?
C4S C5S C6S 119.3(7) . . ?
C4S C5S H5S 120.3 . . ?
C6S C5S H5S 120.3 . . ?
N8 C7 C6 121.0(7) . . ?
N8 C7 C71 116.8(7) . . ?
C6 C7 C71 122.2(7) . . ?
O4 C4 N3 123.3(7) . . ?
O4 C4 C4A 121.7(6) . . ?
N3 C4 C4A 115.0(6) . . ?
N8 C8A N1 119.2(7) . . ?
N8 C8A C4A 121.3(7) . . ?
N1 C8A C4A 119.4(6) . . ?
C4U C5U C6U 119.7(8) . . ?
C4U C5U H5U 120.2 . . ?
C6U C5U H5U 120.2 . . ?
C2T C1T C6T 120.8(7) . . ?
C2T C1T P2 116.8(6) . . ?
C6T C1T P2 122.2(6) . . ?
C1R C6R C5R 119.4(7) . . ?
C1R C6R H6R 120.3 . . ?
C5R C6R H6R 120.3 . . ?
C3S C4S C5S 120.3(7) . . ?
C3S C4S H4S 119.9 . . ?
C5S C4S H4S 119.9 . . ?
C3R C4R C5R 119.8(7) . . ?
C3R C4R H4R 120.1 . . ?
C5R C4R H4R 120.1 . . ?
C6Q C1Q C2Q 118.5(7) . . ?
C6Q C1Q P1 122.5(6) . . ?
C2Q C1Q P1 118.9(6) . . ?
C1S C2S C3S 120.3(7) . . ?
C1S C2S H2S 119.9 . . ?
C3S C2S H2S 119.9 . . ?
C5P C6P C1P 120.1(7) . . ?
C5P C6P H6P 120 . . ?
C1P C6P H6P 120 . . ?
C6U C1U C2U 118.6(7) . . ?
C6U C1U P2 121.9(6) . . ?
C2U C1U P2 118.4(5) . . ?
O2 C2 N1 122.8(7) . . ?
O2 C2 N3 120.3(8) . . ?
N1 C2 N3 116.9(7) . . ?
N1 C1 H1A 109.5 . . ?
N1 C1 H1B 109.5 . . ?
H1A C1 H1B 109.5 . . ?
N1 C1 H1C 109.5 . . ?
H1A C1 H1C 109.5 . . ?
H1B C1 H1C 109.5 . . ?
C1R C2R C3R 120.2(7) . . ?
C1R C2R H2R 119.9 . . ?
C3R C2R H2R 119.9 . . ?
C3T C4T C5T 118.6(7) . . ?
C3T C4T H4T 120.7 . . ?
C5T C4T H4T 120.7 . . ?
C61 C62 H62A 109.5 . . ?
C61 C62 H62B 109.5 . . ?
H62A C62 H62B 109.5 . . ?
C61 C62 H62C 109.5 . . ?
H62A C62 H62C 109.5 . . ?
H62B C62 H62C 109.5 . . ?
C4R C3R C2R 120.7(7) . . ?
C4R C3R H3R 119.7 . . ?
C2R C3R H3R 119.7 . . ?
C1T C6T C5T 118.1(7) . . ?
C1T C6T H6T 121 . . ?
C5T C6T H6T 121 . . ?
C3Q C2Q C1Q 120.8(8) . . ?
C3Q C2Q H2Q 119.6 . . ?
C1Q C2Q H2Q 119.6 . . ?
N3 C3 H3A 109.5 . . ?
N3 C3 H3B 109.5 . . ?
H3A C3 H3B 109.5 . . ?
N3 C3 H3C 109.5 . . ?
H3A C3 H3C 109.5 . . ?
H3B C3 H3C 109.5 . . ?
C3U C2U C1U 119.9(7) . . ?
C3U C2U H2U 120 . . ?
C1U C2U H2U 120 . . ?
C4R C5R C6R 120.3(7) . . ?
C4R C5R H5R 119.9 . . ?
C6R C5R H5R 119.9 . . ?
C3U C4U C5U 121.2(8) . . ?
C3U C4U H4U 119.4 . . ?
C5U C4U H4U 119.4 . . ?
C2S C1S C6S 119.2(7) . . ?
C2S C1S P2 119.4(6) . . ?
C6S C1S P2 121.4(6) . . ?
C5P C4P C3P 120.8(8) . . ?
C5P C4P H4P 119.6 . . ?
C3P C4P H4P 119.6 . . ?
C2Q C3Q C4Q 119.6(8) . . ?
C2Q C3Q H3Q 120.2 . . ?
C4Q C3Q H3Q 120.2 . . ?
C4U C3U C2U 120.2(8) . . ?
C4U C3U H3U 119.9 . . ?
C2U C3U H3U 119.9 . . ?
C4T C3T C2T 122.2(8) . . ?
C4T C3T H3T 118.9 . . ?
C2T C3T H3T 118.9 . . ?
N5 C6 C7 119.5(7) . . ?
N5 C6 C61 112.6(6) . . ?
C7 C6 C61 127.8(7) . . ?
C1T C2T C3T 118.8(7) . . ?
C1T C2T H2T 120.6 . . ?
C3T C2T H2T 120.6 . . ?
C1S C6S C5S 120.6(7) . . ?
C1S C6S H6S 119.7 . . ?
C5S C6S H6S 119.7 . . ?
O61 C61 C6 119.9(7) . . ?
O61 C61 C62 121.4(7) . . ?
C6 C61 C62 118.4(7) . . ?
C4S C3S C2S 120.3(7) . . ?
C4S C3S H3S 119.9 . . ?
C2S C3S H3S 119.9 . . ?
C5U C6U C1U 120.4(7) . . ?
C5U C6U H6U 119.8 . . ?
C1U C6U H6U 119.8 . . ?
C5Q C4Q C3Q 120.6(8) . . ?
C5Q C4Q H4Q 119.7 . . ?
C3Q C4Q H4Q 119.7 . . ?
C4T C5T C6T 121.5(7) . . ?
C4T C5T H5T 119.2 . . ?
C6T C5T H5T 119.2 . . ?
C4P C5P C6P 119.0(8) . . ?
C4P C5P H5P 120.5 . . ?
C6P C5P H5P 120.5 . . ?
C5Q C6Q C1Q 120.1(8) . . ?
C5Q C6Q H6Q 119.9 . . ?
C1Q C6Q H6Q 119.9 . . ?
C7 C71 H71A 109.5 . . ?
C7 C71 H71B 109.5 . . ?
H71A C71 H71B 109.5 . . ?
C7 C71 H71C 109.5 . . ?
H71A C71 H71C 109.5 . . ?
H71B C71 H71C 109.5 . . ?
C2P C3P C4P 120.7(8) . . ?
C2P C3P H3P 119.6 . . ?
C4P C3P H3P 119.6 . . ?

loop_
_geom_bond_atom_site_label_1
_geom_bond_atom_site_label_2
_geom_bond_distance
_geom_bond_site_symmetry_2
_geom_bond_publ_flag
Cu N5 2.058(6) . ?
Cu P1 2.224(2) . ?
Cu P2 2.2576(19) . ?
P2 C1U 1.817(7) . ?
P2 C1S 1.826(7) . ?
P2 C1T 1.837(7) . ?
P1 C1Q 1.819(7) . ?
P1 C1P 1.820(7) . ?
P1 C1R 1.826(7) . ?
Cl O4P 1.25(4) . ?
Cl O3P 1.296(12) . ?
Cl O1P 1.377(7) . ?
Cl O41P 1.400(11) . ?
Cl O2P 1.556(13) . ?
Cl O21P 1.70(2) . ?
Cl O31P 1.79(3) . ?
O4 C4 1.228(8) . ?
N3 C4 1.361(9) . ?
N3 C2 1.407(9) . ?
N3 C3 1.474(9) . ?
O61 C61 1.196(9) . ?
O2 C2 1.200(9) . ?
N8 C7 1.328(10) . ?
N8 C8A 1.328(9) . ?
N1 C2 1.374(10) . ?
N1 C8A 1.377(9) . ?
N1 C1 1.462(9) . ?
C2P C3P 1.355(10) . ?
C2P C1P 1.390(10) . ?
C2P H2P 0.93 . ?
N5 C4A 1.328(8) . ?
N5 C6 1.348(9) . ?
C4A C8A 1.399(10) . ?
C4A C4 1.468(10) . ?
C1R C2R 1.381(10) . ?
C1R C6R 1.394(10) . ?
C1P C6P 1.398(10) . ?
C5Q C4Q 1.348(12) . ?
C5Q C6Q 1.386(11) . ?
C5Q H5Q 0.93 . ?
C5S C4S 1.377(10) . ?
C5S C6S 1.397(11) . ?
C5S H5S 0.93 . ?
C7 C6 1.423(10) . ?
C7 C71 1.483(11) . ?
C5U C4U 1.382(12) . ?
C5U C6U 1.383(11) . ?
C5U H5U 0.93 . ?
C1T C2T 1.360(10) . ?
C1T C6T 1.412(11) . ?
C6R C5R 1.398(10) . ?
C6R H6R 0.93 . ?
C4S C3S 1.372(11) . ?
C4S H4S 0.93 . ?
C4R C3R 1.361(11) . ?
C4R C5R 1.391(12) . ?
C4R H4R 0.93 . ?
C1Q C6Q 1.387(11) . ?
C1Q C2Q 1.388(11) . ?
C2S C1S 1.373(10) . ?
C2S C3S 1.395(11) . ?
C2S H2S 0.93 . ?
C6P C5P 1.397(11) . ?
C6P H6P 0.93 . ?
C1U C6U 1.389(10) . ?
C1U C2U 1.413(10) . ?
C1 H1A 0.96 . ?
C1 H1B 0.96 . ?
C1 H1C 0.96 . ?
C2R C3R 1.395(10) . ?
C2R H2R 0.93 . ?
C4T C3T 1.366(11) . ?
C4T C5T 1.370(12) . ?
C4T H4T 0.93 . ?
C62 C61 1.520(10) . ?
C62 H62A 0.96 . ?
C62 H62B 0.96 . ?
C62 H62C 0.96 . ?
C3R H3R 0.93 . ?
C6T C5T 1.413(11) . ?
C6T H6T 0.93 . ?
C2Q C3Q 1.368(11) . ?
C2Q H2Q 0.93 . ?
C3 H3A 0.96 . ?
C3 H3B 0.96 . ?
C3 H3C 0.96 . ?
C2U C3U 1.384(11) . ?
C2U H2U 0.93 . ?
C5R H5R 0.93 . ?
C4U C3U 1.354(12) . ?
C4U H4U 0.93 . ?
C1S C6S 1.388(10) . ?
C4P C5P 1.368(12) . ?
C4P C3P 1.377(12) . ?
C4P H4P 0.93 . ?
C3Q C4Q 1.383(12) . ?
C3Q H3Q 0.93 . ?
C3U H3U 0.93 . ?
C3T C2T 1.412(10) . ?
C3T H3T 0.93 . ?
C6 C61 1.500(11) . ?
C2T H2T 0.93 . ?
C6S H6S 0.93 . ?
C3S H3S 0.93 . ?
C6U H6U 0.93 . ?
C4Q H4Q 0.93 . ?
C5T H5T 0.93 . ?
C5P H5P 0.93 . ?
C6Q H6Q 0.93 . ?
C71 H71A 0.96 . ?
C71 H71B 0.96 . ?
C71 H71C 0.96 . ?
C3P H3P 0.93 . ?

loop_
_geom_torsion_atom_site_label_1
_geom_torsion_atom_site_label_2
_geom_torsion_atom_site_label_3
_geom_torsion_atom_site_label_4
_geom_torsion
_geom_torsion_site_symmetry_1
_geom_torsion_site_symmetry_2
_geom_torsion_site_symmetry_3
_geom_torsion_site_symmetry_4
_geom_torsion_publ_flag
N5 Cu P2 C1U -21.1(3) . . . . ?
P1 Cu P2 C1U 161.9(3) . . . . ?
N5 Cu P2 C1S 96.3(3) . . . . ?
P1 Cu P2 C1S -80.7(3) . . . . ?
N5 Cu P2 C1T -143.0(3) . . . . ?
P1 Cu P2 C1T 40.0(3) . . . . ?
N5 Cu P1 C1Q -140.7(3) . . . . ?
P2 Cu P1 C1Q 35.9(3) . . . . ?
N5 Cu P1 C1P -19.5(3) . . . . ?
P2 Cu P1 C1P 157.1(3) . . . . ?
N5 Cu P1 C1R 97.3(3) . . . . ?
P2 Cu P1 C1R -86.1(3) . . . . ?
P1 Cu N5 C4A -109.1(5) . . . . ?
P2 Cu N5 C4A 73.5(5) . . . . ?
P1 Cu N5 C6 79.5(6) . . . . ?
P2 Cu N5 C6 -97.9(5) . . . . ?
C6 N5 C4A C8A 4.1(10) . . . . ?
Cu N5 C4A C8A -167.8(5) . . . . ?
C6 N5 C4A C4 -172.2(6) . . . . ?
Cu N5 C4A C4 15.9(8) . . . . ?
C1Q P1 C1R C2R 81.4(6) . . . . ?
C1P P1 C1R C2R -26.8(7) . . . . ?
Cu P1 C1R C2R -151.3(5) . . . . ?
C1Q P1 C1R C6R -103.0(6) . . . . ?
C1P P1 C1R C6R 148.7(6) . . . . ?
Cu P1 C1R C6R 24.2(6) . . . . ?
C3P C2P C1P C6P -1.3(11) . . . . ?
C3P C2P C1P P1 170.4(6) . . . . ?
C1Q P1 C1P C2P 167.4(6) . . . . ?
C1R P1 C1P C2P -84.0(6) . . . . ?
Cu P1 C1P C2P 40.6(6) . . . . ?
C1Q P1 C1P C6P -21.3(7) . . . . ?
C1R P1 C1P C6P 87.3(6) . . . . ?
Cu P1 C1P C6P -148.1(5) . . . . ?
C8A N8 C7 C6 5.2(10) . . . . ?
C8A N8 C7 C71 -174.7(7) . . . . ?
C2 N3 C4 O4 -177.2(7) . . . . ?
C3 N3 C4 O4 4.0(11) . . . . ?
C2 N3 C4 C4A 3.4(10) . . . . ?
C3 N3 C4 C4A -175.4(6) . . . . ?
N5 C4A C4 O4 -6.2(10) . . . . ?
C8A C4A C4 O4 177.4(7) . . . . ?
N5 C4A C4 N3 173.1(6) . . . . ?
C8A C4A C4 N3 -3.2(9) . . . . ?
C7 N8 C8A N1 170.1(7) . . . . ?
C7 N8 C8A C4A -8.6(10) . . . . ?
C2 N1 C8A N8 -178.7(6) . . . . ?
C1 N1 C8A N8 -1.1(11) . . . . ?
C2 N1 C8A C4A 0.0(10) . . . . ?
C1 N1 C8A C4A 177.6(7) . . . . ?
N5 C4A C8A N8 4.1(11) . . . . ?
C4 C4A C8A N8 -179.7(6) . . . . ?
N5 C4A C8A N1 -174.6(7) . . . . ?
C4 C4A C8A N1 1.6(10) . . . . ?
C1U P2 C1T C2T -163.5(6) . . . . ?
C1S P2 C1T C2T 86.6(6) . . . . ?
Cu P2 C1T C2T -42.4(6) . . . . ?
C1U P2 C1T C6T 21.2(7) . . . . ?
C1S P2 C1T C6T -88.6(7) . . . . ?
Cu P2 C1T C6T 142.4(5) . . . . ?
C2R C1R C6R C5R 2.9(11) . . . . ?
P1 C1R C6R C5R -172.7(6) . . . . ?
C6S C5S C4S C3S 2.4(12) . . . . ?
C1P P1 C1Q C6Q 119.8(7) . . . . ?
C1R P1 C1Q C6Q 14.1(7) . . . . ?
Cu P1 C1Q C6Q -113.3(6) . . . . ?
C1P P1 C1Q C2Q -63.3(6) . . . . ?
C1R P1 C1Q C2Q -169.0(6) . . . . ?
Cu P1 C1Q C2Q 63.6(6) . . . . ?
C2P C1P C6P C5P 2.3(11) . . . . ?
P1 C1P C6P C5P -168.9(6) . . . . ?
C1S P2 C1U C6U 149.3(6) . . . . ?
C1T P2 C1U C6U 41.7(7) . . . . ?
Cu P2 C1U C6U -85.0(6) . . . . ?
C1S P2 C1U C2U -42.9(6) . . . . ?
C1T P2 C1U C2U -150.5(6) . . . . ?
Cu P2 C1U C2U 82.8(6) . . . . ?
C8A N1 C2 O2 -178.9(7) . . . . ?
C1 N1 C2 O2 3.5(10) . . . . ?
C8A N1 C2 N3 0.0(9) . . . . ?
C1 N1 C2 N3 -177.6(7) . . . . ?
C4 N3 C2 O2 177.0(7) . . . . ?
C3 N3 C2 O2 -4.2(10) . . . . ?
C4 N3 C2 N1 -1.9(10) . . . . ?
C3 N3 C2 N1 176.9(6) . . . . ?
C6R C1R C2R C3R -2.9(11) . . . . ?
P1 C1R C2R C3R 172.6(6) . . . . ?
C5R C4R C3R C2R -0.8(12) . . . . ?
C1R C2R C3R C4R 1.8(12) . . . . ?
C2T C1T C6T C5T 1.0(11) . . . . ?
P2 C1T C6T C5T 176.0(6) . . . . ?
C6Q C1Q C2Q C3Q -4.4(12) . . . . ?
P1 C1Q C2Q C3Q 178.5(6) . . . . ?
C6U C1U C2U C3U -0.3(11) . . . . ?
P2 C1U C2U C3U -168.5(6) . . . . ?
C3R C4R C5R C6R 0.8(12) . . . . ?
C1R C6R C5R C4R -1.8(11) . . . . ?
C6U C5U C4U C3U 0.5(12) . . . . ?
C3S C2S C1S C6S -0.8(11) . . . . ?
C3S C2S C1S P2 176.1(6) . . . . ?
C1U P2 C1S C2S 127.6(6) . . . . ?
C1T P2 C1S C2S -119.5(6) . . . . ?
Cu P2 C1S C2S 8.9(7) . . . . ?
C1U P2 C1S C6S -55.6(7) . . . . ?
C1T P2 C1S C6S 57.4(7) . . . . ?
Cu P2 C1S C6S -174.3(5) . . . . ?
C1Q C2Q C3Q C4Q 4.2(12) . . . . ?
C5U C4U C3U C2U 0.1(12) . . . . ?
C1U C2U C3U C4U -0.2(12) . . . . ?
C5T C4T C3T C2T 1.9(12) . . . . ?
C4A N5 C6 C7 -7.3(10) . . . . ?
Cu N5 C6 C7 164.0(5) . . . . ?
C4A N5 C6 C61 170.2(6) . . . . ?
Cu N5 C6 C61 -18.4(8) . . . . ?
N8 C7 C6 N5 2.8(11) . . . . ?
C71 C7 C6 N5 -177.3(7) . . . . ?
N8 C7 C6 C61 -174.3(7) . . . . ?
C71 C7 C6 C61 5.5(12) . . . . ?
C6T C1T C2T C3T 0.1(11) . . . . ?
P2 C1T C2T C3T -175.2(5) . . . . ?
C4T C3T C2T C1T -1.6(12) . . . . ?
C2S C1S C6S C5S 0.8(11) . . . . ?
P2 C1S C6S C5S -176.0(6) . . . . ?
C4S C5S C6S C1S -1.6(12) . . . . ?
N5 C6 C61 O61 31.9(10) . . . . ?
C7 C6 C61 O61 -150.8(8) . . . . ?
N5 C6 C61 C62 -142.1(7) . . . . ?
C7 C6 C61 C62 35.2(11) . . . . ?
C5S C4S C3S C2S -2.3(12) . . . . ?
C1S C2S C3S C4S 1.5(12) . . . . ?
C4U C5U C6U C1U -1.1(11) . . . . ?
C2U C1U C6U C5U 1.0(11) . . . . ?
P2 C1U C6U C5U 168.7(6) . . . . ?
C6Q C5Q C4Q C3Q 0.3(13) . . . . ?
C2Q C3Q C4Q C5Q -2.2(13) . . . . ?
C3T C4T C5T C6T -0.7(12) . . . . ?
C1T C6T C5T C4T -0.7(12) . . . . ?
C3P C4P C5P C6P 1.3(12) . . . . ?
C1P C6P C5P C4P -2.3(11) . . . . ?
C4Q C5Q C6Q C1Q -0.6(12) . . . . ?
C2Q C1Q C6Q C5Q 2.6(11) . . . . ?
P1 C1Q C6Q C5Q 179.5(6) . . . . ?
C1P C2P C3P C4P 0.3(11) . . . . ?
C5P C4P C3P C2P -0.3(12) . . . . ?
